data_4507726
loop_
_publ_author_name
'Qin, Ling'
'Hu, Jinsong'
'Zhang, Mingdao'
'Yang, Qingxiang'
'Li, Yizhi'
'Zheng, Hegen'

_publ_section_title
;
 Tuning Structural Topologies of a Series of Metal--Organic Frameworks:
 Different Bent Dicarboxylates
;
_journal_issue 5
_journal_name_full 'Crystal Growth &amp; Design'
_journal_page_first 2111
_journal_paper_doi 10.1021/cg400180j
_journal_volume 13
_journal_year 2013
_chemical_formula_moiety 'C46 H32 N4 O7 Zn'
_chemical_formula_sum 'C46 H32 N4 O7 Zn'
_chemical_formula_weight 818.13
_chemical_name_systematic
; 
 ? 
;
_space_group_IT_number 170
_symmetry_cell_setting hexagonal
_symmetry_space_group_name_Hall 'P 65'
_symmetry_space_group_name_H-M 'P 65'
_atom_sites_solution_hydrogens geom
_atom_sites_solution_primary direct
_atom_sites_solution_secondary difmap
_audit_creation_method SHELXL-97
_cell_angle_alpha 90.00
_cell_angle_beta 90.00
_cell_angle_gamma 120.00
_cell_formula_units_Z 6
_cell_length_a 13.5717(12)
_cell_length_b 13.5717(12)
_cell_length_c 37.332(7)
_cell_measurement_reflns_used 4618
_cell_measurement_temperature 296(2)
_cell_measurement_theta_max 18.071
_cell_measurement_theta_min 2.378
_cell_volume 5955.0(13)
_computing_structure_refinement 'SHELXL-97 (Sheldrick, 1997)'
_computing_structure_solution 'SHELXS-97 (Sheldrick, 1990)'
_diffrn_ambient_temperature 296(2)
_diffrn_measured_fraction_theta_full 1.000
_diffrn_measured_fraction_theta_max 1.000
_diffrn_radiation_monochromator graphite
_diffrn_radiation_source 'fine-focus sealed tube'
_diffrn_radiation_type MoK\a
_diffrn_radiation_wavelength 0.71073
_diffrn_reflns_av_R_equivalents 0.0730
_diffrn_reflns_av_sigmaI/netI 0.0745
_diffrn_reflns_limit_h_max 16
_diffrn_reflns_limit_h_min -16
_diffrn_reflns_limit_k_max 13
_diffrn_reflns_limit_k_min -16
_diffrn_reflns_limit_l_max 44
_diffrn_reflns_limit_l_min -44
_diffrn_reflns_number 33536
_diffrn_reflns_theta_full 25.00
_diffrn_reflns_theta_max 25.00
_diffrn_reflns_theta_min 1.73
_exptl_absorpt_coefficient_mu 0.677
_exptl_absorpt_correction_T_max 0.8654
_exptl_absorpt_correction_T_min 0.8332
_exptl_absorpt_correction_type multi-scan
_exptl_crystal_density_diffrn 1.369
_exptl_crystal_density_method 'not measured'
_exptl_crystal_F_000 2532
_exptl_crystal_size_max 0.28
_exptl_crystal_size_mid 0.26
_exptl_crystal_size_min 0.22
_refine_diff_density_max 0.471
_refine_diff_density_min -0.752
_refine_diff_density_rms 0.041
_refine_ls_abs_structure_details 'Flack H D (1983), Acta Cryst. A39, 876-881'
_refine_ls_abs_structure_Flack 0.018(9)
_refine_ls_extinction_method none
_refine_ls_goodness_of_fit_ref 1.133
_refine_ls_hydrogen_treatment constr
_refine_ls_matrix_type full
_refine_ls_number_parameters 511
_refine_ls_number_reflns 6991
_refine_ls_number_restraints 4
_refine_ls_restrained_S_all 1.134
_refine_ls_R_factor_all 0.0786
_refine_ls_R_factor_gt 0.0455
_refine_ls_shift/su_max 0.020
_refine_ls_shift/su_mean 0.001
_refine_ls_structure_factor_coef Fsqd
_refine_ls_weighting_details 'calc w=1/[\s^2^(Fo^2^)+(0.0052P)^2^+0.0000P] where P=(Fo^2^+2Fc^2^)/3'
_refine_ls_weighting_scheme calc
_refine_ls_wR_factor_gt 0.0630
_refine_ls_wR_factor_ref 0.0659
_reflns_number_gt 4298
_reflns_number_total 6991
_reflns_threshold_expression >2sigma(I)
_cod_data_source_file cg400180j_si_002.cif
_cod_data_source_block 3
_cod_depositor_comments
;
The following automatic conversions were performed:

'_symmetry_cell_setting' value 'Hexagonal' changed to 'hexagonal'
according to /home/saulius/struct/CIF-dictionaries/cif_core.dic
dictionary named 'cif_core.dic' version 2.4.2 from 2011-04-26.

Automatic conversion script
Id: cif_fix_values 1891 2012-01-12 08:04:46Z andrius 

The following automatic conversions were performed:

'_refine_ls_hydrogen_treatment' value 'constra' was replaced with the
value 'constr' as specified in the replacement file
'src/cod-tools/trunk/data/replacement-values/replacement_values.lst'.

Automatic conversion script
Id: cif_fix_values 5376 2017-05-30 11:51:03Z andrius 
;
_cod_original_sg_symbol_Hall P6(5)
_cod_original_sg_symbol_H-M 'P6(5)   '
_cod_database_code 4507726

loop_
_symmetry_equiv_pos_as_xyz
'x, y, z'
'-y, x-y, z+2/3'
'-x+y, -x, z+1/3'
'-x, -y, z+1/2'
'y, -x+y, z+1/6'
'x-y, x, z+5/6'

loop_
_atom_site_label
_atom_site_type_symbol
_atom_site_fract_x
_atom_site_fract_y
_atom_site_fract_z
_atom_site_U_iso_or_equiv
_atom_site_adp_type
_atom_site_occupancy
_atom_site_symmetry_multiplicity
_atom_site_calc_flag
_atom_site_refinement_flags
C1 C 0.7047(4) 0.9853(4) 0.93233(14) 0.0687(14) Uani 1 1 d .
H1 H 0.7833 1.0326 0.9326 0.082 Uiso 1 1 calc R
C2 C 0.6466(4) 0.9665(4) 0.89993(12) 0.0631(14) Uani 1 1 d .
H2 H 0.6867 0.9991 0.8790 0.076 Uiso 1 1 calc R
C3 C 0.5307(4) 0.9002(4) 0.89895(12) 0.0499(11) Uani 1 1 d .
C4 C 0.4762(4) 0.8555(4) 0.93117(13) 0.0611(13) Uani 1 1 d .
H4 H 0.3973 0.8119 0.9320 0.073 Uiso 1 1 calc R
C5 C 0.5391(4) 0.8756(4) 0.96210(12) 0.0605(13) Uani 1 1 d .
H5 H 0.5007 0.8439 0.9834 0.073 Uiso 1 1 calc R
C6 C 0.4671(4) 0.8782(3) 0.86464(12) 0.0529(12) Uani 1 1 d .
C7 C 0.5173(4) 0.8703(4) 0.83263(14) 0.0614(13) Uani 1 1 d .
H7 H 0.5903 0.8804 0.8323 0.074 Uiso 1 1 calc R
C8 C 0.4535(5) 0.8469(4) 0.80148(13) 0.0624(14) Uani 1 1 d .
C9 C 0.3481(4) 0.8346(4) 0.80041(12) 0.0603(13) Uani 1 1 d .
H9 H 0.3101 0.8225 0.7787 0.072 Uiso 1 1 calc R
C10 C 0.2971(4) 0.8403(4) 0.83216(13) 0.0543(12) Uani 1 1 d .
C11 C 0.3583(4) 0.8615(4) 0.86397(12) 0.0558(12) Uani 1 1 d .
H11 H 0.3248 0.8646 0.8853 0.067 Uiso 1 1 calc R
C12 C 0.1778(4) 0.8180(4) 0.83266(13) 0.0562(12) Uani 1 1 d .
C13 C 0.1357(4) 0.8569(4) 0.80634(12) 0.0638(13) Uani 1 1 d .
H13 H 0.1816 0.8996 0.7874 0.077 Uiso 1 1 calc R
C14 C 0.0220(4) 0.8315(4) 0.80840(12) 0.0627(14) Uani 1 1 d .
H14 H -0.0059 0.8595 0.7908 0.075 Uiso 1 1 calc R
C15 C -0.0054(4) 0.7309(4) 0.85987(12) 0.0613(13) Uani 1 1 d .
H15 H -0.0531 0.6868 0.8783 0.074 Uiso 1 1 calc R
C16 C 0.1049(4) 0.7534(4) 0.86002(12) 0.0624(13) Uani 1 1 d .
H16 H 0.1307 0.7257 0.8783 0.075 Uiso 1 1 calc R
C17 C 0.4537(4) 0.7167(5) 0.76075(14) 0.0647(13) Uani 1 1 d .
C18 C 0.4381(4) 0.6911(5) 0.72457(13) 0.0721(15) Uani 1 1 d .
H18 H 0.4598 0.7488 0.7077 0.086 Uiso 1 1 calc R
C19 C 0.3904(4) 0.5794(5) 0.71374(14) 0.0679(15) Uani 1 1 d .
C20 C 0.3566(4) 0.4938(4) 0.73942(15) 0.0705(15) Uani 1 1 d .
H20 H 0.3234 0.4183 0.7322 0.085 Uiso 1 1 calc R
C21 C 0.3721(4) 0.5200(5) 0.77569(14) 0.0686(14) Uani 1 1 d .
C22 C 0.4218(4) 0.6328(5) 0.78592(14) 0.0670(14) Uani 1 1 d .
H22 H 0.4337 0.6519 0.8101 0.080 Uiso 1 1 calc R
C23 C 0.3349(5) 0.4291(5) 0.80343(16) 0.0747(15) Uani 1 1 d .
C24 C 0.2479(5) 0.3198(6) 0.79655(16) 0.0897(18) Uani 1 1 d .
H24 H 0.2137 0.3011 0.7741 0.108 Uiso 1 1 calc R
C25 C 0.2118(5) 0.2379(6) 0.8234(2) 0.103(2) Uani 1 1 d .
H25 H 0.1518 0.1656 0.8182 0.123 Uiso 1 1 calc R
C26 C 0.3405(6) 0.3600(7) 0.86193(17) 0.106(2) Uani 1 1 d .
H26 H 0.3738 0.3767 0.8845 0.127 Uiso 1 1 calc R
C27 C 0.3836(5) 0.4488(5) 0.83660(17) 0.0914(17) Uani 1 1 d .
H27 H 0.4445 0.5200 0.8424 0.110 Uiso 1 1 calc R
C28 C 0.3741(5) 0.5498(5) 0.67516(14) 0.0696(14) Uani 1 1 d .
C29 C 0.4465(5) 0.6241(5) 0.64984(15) 0.0937(19) Uani 1 1 d .
H29 H 0.5079 0.6941 0.6564 0.112 Uiso 1 1 calc R
C30 C 0.4257(5) 0.5920(6) 0.61418(16) 0.108(2) Uani 1 1 d .
H30 H 0.4764 0.6423 0.5974 0.130 Uiso 1 1 calc R
C31 C 0.2710(6) 0.4256(6) 0.62596(18) 0.111(2) Uani 1 1 d .
H31 H 0.2104 0.3568 0.6182 0.134 Uiso 1 1 calc R
C32 C 0.2838(5) 0.4484(5) 0.66205(16) 0.0893(17) Uani 1 1 d .
H32 H 0.2315 0.3954 0.6780 0.107 Uiso 1 1 calc R
C33 C 1.0823(4) 1.1712(4) 1.01779(13) 0.0552(12) Uani 1 1 d .
C34 C 1.1515(4) 1.1949(4) 1.04814(12) 0.0640(14) Uani 1 1 d .
H34 H 1.1210 1.1538 1.0691 0.077 Uiso 1 1 calc R
C35 C 1.2639(5) 1.2780(4) 1.04712(14) 0.0775(15) Uani 1 1 d .
H35 H 1.3093 1.2940 1.0674 0.093 Uiso 1 1 calc R
C36 C 1.3090(4) 1.3375(4) 1.01582(17) 0.0746(15) Uani 1 1 d .
C37 C 1.2444(5) 1.3123(5) 0.98597(14) 0.0794(16) Uani 1 1 d .
H37 H 1.2767 1.3496 0.9646 0.095 Uiso 1 1 calc R
C38 C 1.1297(4) 1.2305(4) 0.98732(13) 0.0699(14) Uani 1 1 d .
H38 H 1.0847 1.2162 0.9670 0.084 Uiso 1 1 calc R
C39 C 1.4779(4) 1.4663(5) 0.98524(13) 0.0743(16) Uani 1 1 d .
C40 C 1.4936(5) 1.5674(5) 0.97286(17) 0.0925(18) Uani 1 1 d .
H40 H 1.4624 1.6043 0.9855 0.111 Uiso 1 1 calc R
C41 C 1.5533(5) 1.6159(5) 0.94256(17) 0.0937(18) Uani 1 1 d .
H41 H 1.5640 1.6859 0.9350 0.112 Uiso 1 1 calc R
C42 C 1.5984(4) 1.5612(5) 0.92285(16) 0.0762(15) Uani 1 1 d .
C43 C 1.5795(5) 1.4557(6) 0.93503(17) 0.0846(17) Uani 1 1 d .
H43 H 1.6082 1.4168 0.9222 0.101 Uiso 1 1 calc R
C44 C 1.5185(5) 1.4095(5) 0.96595(17) 0.0827(17) Uani 1 1 d .
H44 H 1.5049 1.3387 0.9737 0.099 Uiso 1 1 calc R
C45 C 0.9595(4) 1.0839(4) 1.02033(15) 0.0605(14) Uani 1 1 d U
C46 C 1.6672(5) 1.6131(7) 0.89235(15) 0.118(3) Uani 1 1 d .
Zn1 Zn 0.74672(4) 0.95395(4) 1.007653(15) 0.05922(14) Uani 1 1 d U
N1 N 0.6513(3) 0.9375(3) 0.96291(10) 0.0538(10) Uani 1 1 d .
N2 N 0.7681(3) 0.8158(3) 1.00167(10) 0.0516(9) Uani 1 1 d .
N3 N 0.2578(5) 0.2562(5) 0.85644(17) 0.1104(18) Uani 1 1 d .
N4 N 0.3406(6) 0.4967(6) 0.60217(13) 0.1081(18) Uani 1 1 d .
O1 O 0.4996(2) 0.8301(3) 0.77003(8) 0.0717(9) Uani 1 1 d .
O2 O 1.4216(2) 1.4223(3) 1.01784(7) 0.069 Uani 1 1 d .
O3 O 0.8998(2) 1.0804(2) 0.99389(8) 0.0685(9) Uani 1 1 d U
O4 O 0.9215(3) 1.0222(3) 1.04754(9) 0.0799(11) Uani 1 1 d .
O5 O 0.6908(4) 1.0288(5) 1.04223(13) 0.146(2) Uani 1 1 d U
O6 O 1.7341(3) 1.5873(4) 0.88015(9) 0.113 Uani 1 1 d .
O1W O 0.1515(4) 0.0413(4) 0.89778(13) 0.195(2) Uani 1 1 d .
H1WD H 0.1662 0.0878 0.8806 0.234 Uiso 1 1 d R
H1WA H 0.0804 -0.0054 0.8985 0.293 Uiso 1 1 d R

loop_
_atom_site_aniso_label
_atom_site_aniso_U_11
_atom_site_aniso_U_22
_atom_site_aniso_U_33
_atom_site_aniso_U_23
_atom_site_aniso_U_13
_atom_site_aniso_U_12
C1 0.039(3) 0.070(4) 0.087(4) 0.010(3) -0.002(3) 0.020(3)
C2 0.049(3) 0.084(4) 0.049(3) 0.012(3) 0.003(3) 0.027(3)
C3 0.045(3) 0.052(3) 0.055(3) -0.003(3) 0.004(3) 0.027(3)
C4 0.042(3) 0.069(4) 0.066(3) -0.012(3) -0.012(3) 0.024(3)
C5 0.045(3) 0.069(4) 0.060(3) 0.009(3) 0.004(3) 0.023(3)
C6 0.048(3) 0.055(3) 0.051(3) 0.000(3) 0.002(3) 0.022(3)
C7 0.046(3) 0.063(3) 0.074(4) -0.015(3) 0.001(3) 0.027(3)
C8 0.065(4) 0.055(3) 0.049(3) -0.006(3) 0.011(3) 0.017(3)
C9 0.046(3) 0.069(3) 0.046(3) -0.008(3) -0.004(3) 0.015(3)
C10 0.043(3) 0.057(3) 0.061(3) 0.001(3) -0.004(3) 0.024(2)
C11 0.046(3) 0.066(3) 0.052(3) 0.007(3) 0.007(3) 0.026(3)
C12 0.050(3) 0.064(3) 0.054(3) -0.006(3) -0.005(3) 0.029(3)
C13 0.069(4) 0.069(4) 0.047(3) 0.014(3) -0.004(3) 0.030(3)
C14 0.071(4) 0.075(4) 0.047(3) -0.002(3) -0.021(3) 0.040(3)
C15 0.054(3) 0.084(4) 0.045(3) -0.001(3) -0.002(3) 0.034(3)
C16 0.064(4) 0.077(4) 0.054(3) 0.004(3) -0.004(3) 0.041(3)
C17 0.052(3) 0.071(4) 0.066(4) -0.011(4) 0.006(3) 0.027(3)
C18 0.058(3) 0.101(5) 0.050(3) -0.020(3) -0.002(3) 0.035(3)
C19 0.056(4) 0.096(5) 0.060(4) -0.020(4) -0.006(3) 0.044(4)
C20 0.072(4) 0.076(4) 0.069(4) -0.019(3) -0.013(3) 0.041(3)
C21 0.053(3) 0.082(4) 0.068(4) -0.009(4) 0.011(3) 0.031(3)
C22 0.057(3) 0.078(4) 0.056(3) -0.022(3) 0.002(3) 0.026(3)
C23 0.072(4) 0.078(5) 0.074(4) -0.022(4) -0.011(4) 0.037(4)
C24 0.080(5) 0.088(5) 0.083(5) 0.000(4) 0.013(4) 0.029(4)
C25 0.060(4) 0.099(5) 0.122(6) -0.010(5) -0.005(4) 0.020(4)
C26 0.089(5) 0.134(6) 0.081(5) 0.012(5) -0.001(4) 0.045(5)
C27 0.080(4) 0.092(4) 0.081(4) -0.004(4) 0.001(4) 0.027(4)
C28 0.072(4) 0.089(4) 0.056(4) -0.016(4) -0.016(3) 0.046(3)
C29 0.084(5) 0.133(6) 0.060(4) -0.028(4) -0.008(4) 0.051(4)
C30 0.091(5) 0.144(6) 0.067(5) -0.027(4) -0.006(4) 0.043(5)
C31 0.142(7) 0.117(6) 0.081(5) -0.028(5) -0.037(5) 0.070(5)
C32 0.101(5) 0.103(5) 0.077(4) -0.018(4) -0.014(4) 0.061(4)
C33 0.052(3) 0.048(3) 0.065(3) -0.001(3) 0.003(3) 0.025(3)
C34 0.054(3) 0.062(4) 0.065(4) -0.003(3) 0.011(3) 0.021(3)
C35 0.074(4) 0.070(4) 0.076(4) -0.006(3) -0.012(3) 0.027(3)
C36 0.041(3) 0.058(3) 0.099(4) -0.005(3) -0.003(3) 0.006(3)
C37 0.061(4) 0.077(4) 0.076(4) 0.011(3) 0.007(3) 0.016(3)
C38 0.055(4) 0.076(4) 0.069(4) 0.001(3) 0.001(3) 0.026(3)
C39 0.050(3) 0.060(4) 0.076(4) 0.000(3) 0.007(3) 0.000(3)
C40 0.075(4) 0.073(5) 0.120(5) 0.000(4) 0.021(4) 0.030(4)
C41 0.086(5) 0.066(4) 0.108(5) -0.003(4) 0.019(4) 0.022(4)
C42 0.049(3) 0.074(4) 0.083(4) -0.019(4) -0.005(3) 0.014(3)
C43 0.059(4) 0.108(5) 0.094(5) -0.017(4) -0.008(3) 0.048(4)
C44 0.081(4) 0.068(4) 0.098(5) -0.008(4) -0.003(4) 0.036(4)
C45 0.054(4) 0.058(3) 0.076(4) -0.018(3) -0.011(2) 0.032(3)
C46 0.067(4) 0.146(7) 0.048(4) -0.031(4) 0.023(4) -0.016(5)
Zn1 0.0543(4) 0.0548(4) 0.0677(3) 0.0007(3) -0.0094(3) 0.0266(3)
N1 0.048(3) 0.048(2) 0.064(3) 0.006(2) 0.002(2) 0.023(2)
N2 0.051(2) 0.047(2) 0.051(2) 0.005(2) -0.005(2) 0.0205(19)
N3 0.084(4) 0.097(5) 0.125(5) 0.010(4) 0.006(4) 0.026(4)
N4 0.132(5) 0.140(6) 0.066(4) -0.026(4) -0.026(4) 0.078(5)
O1 0.065(2) 0.075(3) 0.058(2) -0.0173(19) 0.0117(18) 0.023(2)
O2 0.040 0.073 0.044 -0.006 -0.004 -0.008
O3 0.062(2) 0.067(2) 0.087(3) 0.0011(19) -0.0113(17) 0.0407(19)
O4 0.074(3) 0.069(2) 0.082(2) 0.012(2) 0.008(2) 0.024(2)
O5 0.089(4) 0.245(7) 0.115(4) -0.069(4) 0.001(3) 0.090(4)
O6 0.049 0.195 0.056 -0.020 0.016 0.032
O1W 0.200(5) 0.183(5) 0.201(5) -0.002(4) -0.111(4) 0.094(4)

loop_
_atom_type_symbol
_atom_type_description
_atom_type_scat_dispersion_real
_atom_type_scat_dispersion_imag
_atom_type_scat_source
C C 0.0033 0.0016 'International Tables Vol C Tables 4.2.6.8 and 6.1.1.4'
H H 0.0000 0.0000 'International Tables Vol C Tables 4.2.6.8 and 6.1.1.4'
N N 0.0061 0.0033 'International Tables Vol C Tables 4.2.6.8 and 6.1.1.4'
O O 0.0106 0.0060 'International Tables Vol C Tables 4.2.6.8 and 6.1.1.4'
Zn Zn 0.2839 1.4301 'International Tables Vol C Tables 4.2.6.8 and 6.1.1.4'

loop_
_geom_angle_atom_site_label_1
_geom_angle_atom_site_label_2
_geom_angle_atom_site_label_3
_geom_angle
_geom_angle_site_symmetry_1
_geom_angle_site_symmetry_3
N1 C1 C2 122.1(4) . .
N1 C1 H1 118.9 . .
C2 C1 H1 118.9 . .
C3 C2 C1 120.2(4) . .
C3 C2 H2 119.9 . .
C1 C2 H2 119.9 . .
C2 C3 C4 116.9(4) . .
C2 C3 C6 121.1(4) . .
C4 C3 C6 122.0(4) . .
C5 C4 C3 119.9(4) . .
C5 C4 H4 120.0 . .
C3 C4 H4 120.0 . .
N1 C5 C4 123.2(4) . .
N1 C5 H5 118.4 . .
C4 C5 H5 118.4 . .
C7 C6 C11 119.5(4) . .
C7 C6 C3 119.5(4) . .
C11 C6 C3 121.0(4) . .
C6 C7 C8 117.3(4) . .
C6 C7 H7 121.3 . .
C8 C7 H7 121.3 . .
C9 C8 O1 119.0(5) . .
C9 C8 C7 123.5(5) . .
O1 C8 C7 117.5(5) . .
C10 C9 C8 119.4(4) . .
C10 C9 H9 120.3 . .
C8 C9 H9 120.3 . .
C11 C10 C9 118.3(4) . .
C11 C10 C12 120.4(4) . .
C9 C10 C12 121.2(4) . .
C10 C11 C6 121.9(4) . .
C10 C11 H11 119.0 . .
C6 C11 H11 119.0 . .
C16 C12 C13 118.0(4) . .
C16 C12 C10 119.8(4) . .
C13 C12 C10 122.2(5) . .
C12 C13 C14 119.0(4) . .
C12 C13 H13 120.5 . .
C14 C13 H13 120.5 . .
N2 C14 C13 122.2(4) 6_554 .
N2 C14 H14 118.9 6_554 .
C13 C14 H14 118.9 . .
N2 C15 C16 123.7(4) 6_554 .
N2 C15 H15 118.2 6_554 .
C16 C15 H15 118.2 . .
C12 C16 C15 119.5(4) . .
C12 C16 H16 120.2 . .
C15 C16 H16 120.2 . .
C22 C17 C18 121.0(5) . .
C22 C17 O1 122.1(5) . .
C18 C17 O1 116.8(5) . .
C17 C18 C19 119.4(5) . .
C17 C18 H18 120.3 . .
C19 C18 H18 120.3 . .
C18 C19 C20 119.5(5) . .
C18 C19 C28 120.5(5) . .
C20 C19 C28 120.0(5) . .
C19 C20 C21 120.8(5) . .
C19 C20 H20 119.6 . .
C21 C20 H20 119.6 . .
C22 C21 C20 118.7(5) . .
C22 C21 C23 120.0(5) . .
C20 C21 C23 121.3(5) . .
C17 C22 C21 120.5(5) . .
C17 C22 H22 119.7 . .
C21 C22 H22 119.7 . .
C24 C23 C27 116.7(6) . .
C24 C23 C21 120.8(6) . .
C27 C23 C21 122.4(6) . .
C25 C24 C23 119.6(6) . .
C25 C24 H24 120.2 . .
C23 C24 H24 120.2 . .
C24 C25 N3 124.5(6) . .
C24 C25 H25 117.8 . .
N3 C25 H25 117.8 . .
N3 C26 C27 125.7(6) . .
N3 C26 H26 117.2 . .
C27 C26 H26 117.2 . .
C26 C27 C23 119.2(6) . .
C26 C27 H27 120.4 . .
C23 C27 H27 120.4 . .
C29 C28 C32 115.8(5) . .
C29 C28 C19 121.0(5) . .
C32 C28 C19 123.1(6) . .
C28 C29 C30 118.1(6) . .
C28 C29 H29 120.9 . .
C30 C29 H29 120.9 . .
N4 C30 C29 125.5(6) . .
N4 C30 H30 117.2 . .
C29 C30 H30 117.2 . .
N4 C31 C32 122.5(7) . .
N4 C31 H31 118.7 . .
C32 C31 H31 118.7 . .
C31 C32 C28 121.0(6) . .
C31 C32 H32 119.5 . .
C28 C32 H32 119.5 . .
C34 C33 C38 118.5(4) . .
C34 C33 C45 119.0(5) . .
C38 C33 C45 122.4(5) . .
C35 C34 C33 120.5(5) . .
C35 C34 H34 119.7 . .
C33 C34 H34 119.7 . .
C36 C35 C34 119.4(5) . .
C36 C35 H35 120.3 . .
C34 C35 H35 120.3 . .
C35 C36 O2 115.1(5) . .
C35 C36 C37 120.6(5) . .
O2 C36 C37 124.3(5) . .
C38 C37 C36 119.9(5) . .
C38 C37 H37 120.1 . .
C36 C37 H37 120.1 . .
C37 C38 C33 120.9(5) . .
C37 C38 H38 119.5 . .
C33 C38 H38 119.5 . .
C40 C39 C44 119.3(5) . .
C40 C39 O2 120.1(6) . .
C44 C39 O2 120.6(6) . .
C39 C40 C41 121.8(6) . .
C39 C40 H40 119.1 . .
C41 C40 H40 119.1 . .
C40 C41 C42 120.0(6) . .
C40 C41 H41 120.0 . .
C42 C41 H41 120.0 . .
C43 C42 C46 120.5(7) . .
C43 C42 C41 118.1(5) . .
C46 C42 C41 121.3(7) . .
C42 C43 C44 120.0(6) . .
C42 C43 H43 120.0 . .
C44 C43 H43 120.0 . .
C39 C44 C43 120.7(6) . .
C39 C44 H44 119.7 . .
C43 C44 H44 119.7 . .
O4 C45 O3 124.6(5) . .
O4 C45 C33 120.5(5) . .
O3 C45 C33 114.9(5) . .
O4 C45 Zn1 75.2(3) . .
O3 C45 Zn1 49.4(2) . .
C33 C45 Zn1 164.3(4) . .
O6 C46 O5 114.7(6) . 6_764
O6 C46 C42 124.1(8) . .
O5 C46 C42 121.1(8) 6_764 .
O6 C46 Zn1 66.5(3) . 6_764
O5 C46 Zn1 48.8(3) 6_764 6_764
C42 C46 Zn1 167.8(6) . 6_764
O3 Zn1 O5 103.01(19) . .
O3 Zn1 N1 102.30(14) . .
O5 Zn1 N1 101.51(17) . .
O3 Zn1 N2 101.33(13) . .
O5 Zn1 N2 142.6(2) . .
N1 Zn1 N2 100.49(14) . .
O3 Zn1 O6 154.97(13) . 5_465
O5 Zn1 O6 55.59(18) . 5_465
N1 Zn1 O6 95.38(14) . 5_465
N2 Zn1 O6 92.59(14) . 5_465
O3 Zn1 C45 28.81(14) . .
O5 Zn1 C45 96.54(17) . .
N1 Zn1 C45 130.99(18) . .
N2 Zn1 C45 91.33(14) . .
O6 Zn1 C45 131.71(16) 5_465 .
O3 Zn1 C46 129.2(2) . 5_465
O5 Zn1 C46 28.1(2) . 5_465
N1 Zn1 C46 101.88(17) . 5_465
N2 Zn1 C46 117.2(2) . 5_465
O6 Zn1 C46 27.7(2) 5_465 5_465
C45 Zn1 C46 114.5(2) . 5_465
C5 N1 C1 117.6(4) . .
C5 N1 Zn1 123.4(3) . .
C1 N1 Zn1 118.8(3) . .
C14 N2 C15 117.6(4) 5 5
C14 N2 Zn1 121.8(3) 5 .
C15 N2 Zn1 120.1(3) 5 .
C26 N3 C25 114.3(6) . .
C31 N4 C30 116.9(6) . .
C8 O1 C17 113.6(4) . .
C36 O2 C39 116.6(4) . .
C45 O3 Zn1 101.8(3) . .
C46 O5 Zn1 103.1(5) 5_465 .
C46 O6 Zn1 85.8(5) . 6_764
H1WD O1W H1WA 109.5 . .

loop_
_geom_bond_atom_site_label_1
_geom_bond_atom_site_label_2
_geom_bond_distance
_geom_bond_site_symmetry_2
C1 N1 1.334(5) .
C1 C2 1.397(5) .
C1 H1 0.9300 .
C2 C3 1.367(5) .
C2 H2 0.9300 .
C3 C4 1.383(5) .
C3 C6 1.489(6) .
C4 C5 1.380(5) .
C4 H4 0.9300 .
C5 N1 1.321(5) .
C5 H5 0.9300 .
C6 C7 1.406(6) .
C6 C11 1.377(6) .
C7 C8 1.388(6) .
C7 H7 0.9300 .
C8 C9 1.356(6) .
C8 O1 1.402(5) .
C9 C10 1.394(6) .
C9 H9 0.9300 .
C10 C11 1.395(5) .
C10 C12 1.492(5) .
C11 H11 0.9300 .
C12 C16 1.386(5) .
C12 C13 1.368(5) .
C13 C14 1.404(6) .
C13 H13 0.9300 .
C14 N2 1.345(5) 6_554
C14 H14 0.9300 .
C15 N2 1.318(5) 6_554
C15 C16 1.370(5) .
C15 H15 0.9300 .
C16 H16 0.9300 .
C17 C22 1.369(6) .
C17 C18 1.384(6) .
C17 O1 1.385(5) .
C18 C19 1.378(6) .
C18 H18 0.9300 .
C19 C20 1.396(6) .
C19 C28 1.482(6) .
C20 C21 1.389(6) .
C20 H20 0.9300 .
C21 C22 1.383(6) .
C21 C23 1.492(7) .
C22 H22 0.9300 .
C23 C24 1.381(7) .
C23 C27 1.366(7) .
C24 C25 1.392(7) .
C24 H24 0.9300 .
C25 N3 1.348(6) .
C25 H25 0.9300 .
C26 N3 1.306(6) .
C26 C27 1.409(7) .
C26 H26 0.9300 .
C27 H27 0.9300 .
C28 C29 1.374(6) .
C28 C32 1.396(6) .
C29 C30 1.385(6) .
C29 H29 0.9300 .
C30 N4 1.308(7) .
C30 H30 0.9300 .
C31 N4 1.304(7) .
C31 C32 1.374(7) .
C31 H31 0.9300 .
C32 H32 0.9300 .
C33 C34 1.403(5) .
C33 C38 1.355(6) .
C33 C45 1.488(6) .
C34 C35 1.371(6) .
C34 H34 0.9300 .
C35 C36 1.378(6) .
C35 H35 0.9300 .
C36 O2 1.381(5) .
C36 C37 1.352(6) .
C37 C38 1.389(6) .
C37 H37 0.9300 .
C38 H38 0.9300 .
C39 C40 1.360(7) .
C39 C44 1.356(6) .
C39 O2 1.402(5) .
C40 C41 1.355(6) .
C40 H40 0.9300 .
C41 C42 1.385(7) .
C41 H41 0.9300 .
C42 C43 1.399(7) .
C42 C46 1.416(7) .
C43 C44 1.375(6) .
C43 H43 0.9300 .
C44 H44 0.9300 .
C45 O4 1.252(5) .
C45 O3 1.263(5) .
C45 Zn1 2.566(5) .
C46 O6 1.213(8) .
C46 O5 1.259(9) 6_764
C46 Zn1 2.604(6) 6_764
Zn1 O3 1.990(3) .
Zn1 O5 2.012(5) .
Zn1 N1 2.056(3) .
Zn1 N2 2.047(3) .
Zn1 O6 2.394(4) 5_465
Zn1 C46 2.604(6) 5_465
N2 C14 1.345(5) 5
N2 C15 1.318(5) 5
O5 C46 1.259(9) 5_465
O6 Zn1 2.394(4) 6_764
O1W H1WD 0.8499 .
O1W H1WA 0.8500 .
